data_4066232
loop_
_publ_author_name
'Bleeke, John R.'
'Lutes, Bryn L.'
'Lipschutz, Michael'
'Sakellariou-Thompson, Donastas'
'Lee, John Seonghyun'
'Rath, Nigam P.'

_publ_section_title
;
 Synthesis, Structure, Spectroscopy, and Reactivity of
 Oxapentadienyl&#x2212;Cobalt&#x2212;Phosphine Complexes&#x2020;,(1)
;
_journal_issue 21
_journal_name_full Organometallics
_journal_page_first 5057
_journal_paper_doi 10.1021/om100361a
_journal_volume 29
_journal_year 2010
_chemical_formula_sum 'C14 H33 Co F3 O4 P3 S'
_chemical_formula_weight 506.30
_chemical_name_systematic
; 
 ? 
;
_space_group_IT_number 2
_symmetry_cell_setting triclinic
_symmetry_space_group_name_Hall '-P 1'
_symmetry_space_group_name_H-M 'P -1'
_atom_sites_solution_hydrogens geom
_atom_sites_solution_primary direct
_atom_sites_solution_secondary difmap
_audit_creation_method SHELXL-97
_cell_angle_alpha 90.567(4)
_cell_angle_beta 98.475(4)
_cell_angle_gamma 92.082(4)
_cell_formula_units_Z 2
_cell_length_a 8.4154(6)
_cell_length_b 10.1041(6)
_cell_length_c 13.1407(10)
_cell_measurement_reflns_used 9980
_cell_measurement_temperature 100(2)
_cell_measurement_theta_max 30.25
_cell_measurement_theta_min 2.71
_cell_volume 1104.29(13)
_computing_cell_refinement 'Bruker SAINT'
_computing_data_collection 'Bruker APEX2'
_computing_data_reduction 'Bruker SAINT'
_computing_molecular_graphics 'Bruker SHELXTL'
_computing_publication_material 'Bruker SHELXTL'
_computing_structure_refinement 'SHELXL-97 (Sheldrick, 2008)'
_computing_structure_solution 'SHELXS-97 (Sheldrick, 2008)'
_diffrn_ambient_temperature 100(2)
_diffrn_measured_fraction_theta_full 0.998
_diffrn_measured_fraction_theta_max 0.985
_diffrn_measurement_device_type 'Bruker APEX-II CCD'
_diffrn_measurement_method '\f and \w scans'
_diffrn_radiation_monochromator graphite
_diffrn_radiation_source 'fine-focus sealed tube'
_diffrn_radiation_type MoK\a
_diffrn_radiation_wavelength 0.71073
_diffrn_reflns_av_R_equivalents 0.0000
_diffrn_reflns_av_sigmaI/netI 0.0377
_diffrn_reflns_limit_h_max 11
_diffrn_reflns_limit_h_min -11
_diffrn_reflns_limit_k_max 13
_diffrn_reflns_limit_k_min -13
_diffrn_reflns_limit_l_max 17
_diffrn_reflns_limit_l_min 0
_diffrn_reflns_number 56729
_diffrn_reflns_theta_full 25.00
_diffrn_reflns_theta_max 28.97
_diffrn_reflns_theta_min 1.57
_exptl_absorpt_coefficient_mu 1.130
_exptl_absorpt_correction_T_max 0.9071
_exptl_absorpt_correction_T_min 0.7479
_exptl_absorpt_correction_type multi-scan
_exptl_absorpt_process_details 'sadabs v2008/1'
_exptl_crystal_colour orange
_exptl_crystal_density_diffrn 1.523
_exptl_crystal_density_meas ?
_exptl_crystal_density_method 'not measured'
_exptl_crystal_description irregular
_exptl_crystal_F_000 528
_exptl_crystal_size_max 0.27
_exptl_crystal_size_mid 0.13
_exptl_crystal_size_min 0.09
_refine_diff_density_max 0.543
_refine_diff_density_min -0.413
_refine_diff_density_rms 0.091
_refine_ls_extinction_method none
_refine_ls_goodness_of_fit_ref 1.087
_refine_ls_hydrogen_treatment mixed
_refine_ls_matrix_type full
_refine_ls_number_parameters 263
_refine_ls_number_reflns 5786
_refine_ls_number_restraints 1
_refine_ls_restrained_S_all 1.087
_refine_ls_R_factor_all 0.0389
_refine_ls_R_factor_gt 0.0307
_refine_ls_shift/su_max 0.001
_refine_ls_shift/su_mean 0.000
_refine_ls_structure_factor_coef Fsqd
_refine_ls_weighting_details 'calc w=1/[\s^2^(Fo^2^)+(0.0400P)^2^+0.1907P] where P=(Fo^2^+2Fc^2^)/3'
_refine_ls_weighting_scheme calc
_refine_ls_wR_factor_gt 0.0712
_refine_ls_wR_factor_ref 0.0751
_reflns_number_gt 5143
_reflns_number_total 5786
_reflns_threshold_expression >2sigma(I)
_cod_data_source_file om100361a_si_002.cif
_cod_data_source_block twin5
_cod_depositor_comments
;
The following automatic conversions were performed:

'_symmetry_cell_setting' value 'Triclinic' changed to 'triclinic'
according to /home/saulius/struct/CIF-dictionaries/cif_core.dic
dictionary named 'cif_core.dic' version 2.4.1 from 2010-06-29.

Automatic conversion script
Id: cif_fix_values 1715 2011-07-08 13:25:40Z adriana 

The following automatic conversions were performed:

'_exptl_crystal_density_meas' value 'no' was changed to '?' - the
value is perceived as not measured.

Automatic conversion script
Id: cif_fix_values 3008 2015-01-20 13:52:24Z robertas 
;
_cod_original_sg_symbol_H-M P-1
_cod_database_code 4066232

loop_
_symmetry_equiv_pos_as_xyz
'x, y, z'
'-x, -y, -z'

loop_
_atom_site_label
_atom_site_type_symbol
_atom_site_fract_x
_atom_site_fract_y
_atom_site_fract_z
_atom_site_U_iso_or_equiv
_atom_site_adp_type
_atom_site_occupancy
_atom_site_symmetry_multiplicity
_atom_site_calc_flag
_atom_site_refinement_flags
Co1 Co 0.16196(3) 0.74717(3) 0.23469(2) 0.00843(7) Uani 1 1 d .
S1 S 0.54436(6) 0.22939(5) 0.23500(5) 0.01211(11) Uani 1 1 d .
P1 P 0.25880(7) 0.74048(6) 0.40027(4) 0.01136(11) Uani 1 1 d .
P2 P -0.00602(6) 0.57522(5) 0.22424(4) 0.01014(11) Uani 1 1 d .
P3 P 0.00018(7) 0.91445(5) 0.25121(4) 0.01128(12) Uani 1 1 d .
F1 F 0.29218(16) 0.20866(14) 0.09152(11) 0.0229(3) Uani 1 1 d .
F2 F 0.4816(2) 0.34043(17) 0.05520(13) 0.0357(4) Uani 1 1 d .
F3 F 0.50599(19) 0.12914(17) 0.04826(13) 0.0316(4) Uani 1 1 d .
O1 O 0.50295(19) 0.61318(17) 0.26939(14) 0.0177(4) Uani 1 1 d .
H1 H 0.503(4) 0.538(3) 0.263(2) 0.027 Uiso 1 1 d .
O2 O 0.4749(2) 0.34293(16) 0.27740(14) 0.0208(4) Uani 1 1 d .
O3 O 0.4929(2) 0.10390(16) 0.27215(14) 0.0215(4) Uani 1 1 d .
O4 O 0.71352(19) 0.24567(16) 0.22916(14) 0.0197(3) Uani 1 1 d .
C1 C 0.1253(3) 0.7523(2) 0.07595(17) 0.0151(4) Uani 1 1 d D
H1A H 0.152(3) 0.673(2) 0.053(2) 0.018 Uiso 1 1 d D
H1B H 0.034(3) 0.783(3) 0.040(2) 0.018 Uiso 1 1 d D
C2 C 0.2474(3) 0.8460(2) 0.11948(18) 0.0146(4) Uani 1 1 d .
H2 H 0.244(3) 0.946(3) 0.111(2) 0.017 Uiso 1 1 d .
C3 C 0.3780(3) 0.7963(2) 0.18498(18) 0.0144(4) Uani 1 1 d .
H3 H 0.453(3) 0.854(3) 0.221(2) 0.017 Uiso 1 1 d .
C4 C 0.3791(3) 0.6584(2) 0.19924(18) 0.0136(4) Uani 1 1 d .
H4 H 0.335(3) 0.604(3) 0.146(2) 0.016 Uiso 1 1 d .
C5 C 0.4522(3) 0.2272(2) 0.10056(19) 0.0176(5) Uani 1 1 d .
C11 C 0.1391(3) 0.7926(2) 0.49757(18) 0.0173(5) Uani 1 1 d .
H11A H 0.1998 0.7808 0.5662 0.026 Uiso 1 1 calc R
H11B H 0.0386 0.7388 0.4905 0.026 Uiso 1 1 calc R
H11C H 0.1145 0.8861 0.4882 0.026 Uiso 1 1 calc R
C12 C 0.3145(3) 0.5792(2) 0.45261(18) 0.0167(5) Uani 1 1 d .
H12A H 0.3819 0.5359 0.4084 0.025 Uiso 1 1 calc R
H12B H 0.2171 0.5240 0.4554 0.025 Uiso 1 1 calc R
H12C H 0.3744 0.5910 0.5221 0.025 Uiso 1 1 calc R
C13 C 0.4446(3) 0.8386(2) 0.43943(19) 0.0193(5) Uani 1 1 d .
H13A H 0.4736 0.8355 0.5144 0.029 Uiso 1 1 calc R
H13B H 0.4288 0.9306 0.4185 0.029 Uiso 1 1 calc R
H13C H 0.5310 0.8024 0.4064 0.029 Uiso 1 1 calc R
C21 C -0.1831(3) 0.5800(2) 0.12601(19) 0.0169(5) Uani 1 1 d .
H21A H -0.1493 0.5874 0.0580 0.025 Uiso 1 1 calc R
H21B H -0.2460 0.6565 0.1389 0.025 Uiso 1 1 calc R
H21C H -0.2492 0.4985 0.1284 0.025 Uiso 1 1 calc R
C22 C -0.1043(3) 0.5299(2) 0.33477(18) 0.0155(4) Uani 1 1 d .
H22A H -0.1711 0.4488 0.3183 0.023 Uiso 1 1 calc R
H22B H -0.1720 0.6018 0.3509 0.023 Uiso 1 1 calc R
H22C H -0.0225 0.5147 0.3943 0.023 Uiso 1 1 calc R
C23 C 0.0743(3) 0.4178(2) 0.1922(2) 0.0182(5) Uani 1 1 d .
H23A H 0.1632 0.3961 0.2456 0.027 Uiso 1 1 calc R
H23B H 0.1136 0.4245 0.1257 0.027 Uiso 1 1 calc R
H23C H -0.0105 0.3481 0.1879 0.027 Uiso 1 1 calc R
C31 C 0.0957(3) 1.0667(2) 0.3115(2) 0.0183(5) Uani 1 1 d .
H31A H 0.0164 1.1358 0.3081 0.028 Uiso 1 1 calc R
H31B H 0.1841 1.0959 0.2751 0.028 Uiso 1 1 calc R
H31C H 0.1379 1.0502 0.3836 0.028 Uiso 1 1 calc R
C32 C -0.1026(3) 0.9811(2) 0.13180(19) 0.0204(5) Uani 1 1 d .
H32A H -0.1725 0.9117 0.0943 0.031 Uiso 1 1 calc R
H32B H -0.0229 1.0125 0.0893 0.031 Uiso 1 1 calc R
H32C H -0.1675 1.0551 0.1477 0.031 Uiso 1 1 calc R
C33 C -0.1744(3) 0.8901(2) 0.31784(19) 0.0163(5) Uani 1 1 d .
H33A H -0.1385 0.8663 0.3894 0.025 Uiso 1 1 calc R
H33B H -0.2452 0.8188 0.2835 0.025 Uiso 1 1 calc R
H33C H -0.2332 0.9722 0.3163 0.025 Uiso 1 1 calc R

loop_
_atom_site_aniso_label
_atom_site_aniso_U_11
_atom_site_aniso_U_22
_atom_site_aniso_U_33
_atom_site_aniso_U_23
_atom_site_aniso_U_13
_atom_site_aniso_U_12
Co1 0.00859(13) 0.00900(12) 0.00801(14) 0.00018(11) 0.00213(11) 0.00095(9)
S1 0.0119(2) 0.0112(2) 0.0128(3) -0.0011(2) -0.0003(2) 0.00160(17)
P1 0.0104(3) 0.0136(2) 0.0099(3) -0.0001(2) 0.0008(2) 0.00116(19)
P2 0.0098(2) 0.0099(2) 0.0106(3) -0.0001(2) 0.0010(2) 0.00038(18)
P3 0.0123(3) 0.0101(2) 0.0119(3) 0.0007(2) 0.0027(2) 0.00301(19)
F1 0.0149(7) 0.0269(8) 0.0245(8) -0.0032(6) -0.0055(6) 0.0005(5)
F2 0.0427(10) 0.0359(9) 0.0241(9) 0.0158(8) -0.0073(8) -0.0121(7)
F3 0.0287(9) 0.0436(10) 0.0231(9) -0.0164(7) 0.0063(7) 0.0037(7)
O1 0.0126(8) 0.0168(8) 0.0240(10) -0.0015(7) 0.0030(7) 0.0043(6)
O2 0.0213(9) 0.0186(8) 0.0217(9) -0.0051(7) -0.0005(7) 0.0069(7)
O3 0.0230(9) 0.0168(8) 0.0240(10) 0.0046(7) 0.0013(8) -0.0014(6)
O4 0.0113(7) 0.0205(8) 0.0264(9) -0.0031(8) 0.0005(7) -0.0005(6)
C1 0.0179(11) 0.0167(10) 0.0115(11) 0.0022(9) 0.0045(9) 0.0028(8)
C2 0.0183(11) 0.0126(10) 0.0147(12) 0.0029(8) 0.0082(9) 0.0008(8)
C3 0.0134(10) 0.0178(11) 0.0135(11) -0.0008(8) 0.0078(9) -0.0022(8)
C4 0.0124(10) 0.0161(10) 0.0133(11) -0.0018(8) 0.0055(9) 0.0008(8)
C5 0.0173(11) 0.0173(11) 0.0171(12) -0.0005(9) -0.0004(9) -0.0021(9)
C11 0.0190(11) 0.0216(11) 0.0117(11) 0.0011(9) 0.0035(9) 0.0037(9)
C12 0.0172(11) 0.0180(10) 0.0143(12) 0.0037(9) -0.0007(9) 0.0047(8)
C13 0.0174(12) 0.0232(12) 0.0159(12) -0.0021(9) -0.0010(9) -0.0051(9)
C21 0.0149(11) 0.0197(11) 0.0147(12) 0.0011(9) -0.0017(9) -0.0003(8)
C22 0.0144(11) 0.0181(11) 0.0139(11) 0.0016(9) 0.0022(9) -0.0029(8)
C23 0.0192(12) 0.0108(10) 0.0255(13) -0.0022(9) 0.0063(10) 0.0005(8)
C31 0.0204(12) 0.0132(10) 0.0223(13) -0.0019(9) 0.0063(10) -0.0002(9)
C32 0.0280(13) 0.0198(11) 0.0136(12) 0.0024(9) 0.0011(10) 0.0110(10)
C33 0.0118(11) 0.0193(11) 0.0185(12) 0.0018(9) 0.0034(9) 0.0041(8)

loop_
_atom_type_symbol
_atom_type_description
_atom_type_scat_dispersion_real
_atom_type_scat_dispersion_imag
_atom_type_scat_source
C C 0.0033 0.0016 'International Tables Vol C Tables 4.2.6.8 and 6.1.1.4'
H H 0.0000 0.0000 'International Tables Vol C Tables 4.2.6.8 and 6.1.1.4'
O O 0.0106 0.0060 'International Tables Vol C Tables 4.2.6.8 and 6.1.1.4'
F F 0.0171 0.0103 'International Tables Vol C Tables 4.2.6.8 and 6.1.1.4'
P P 0.1023 0.0942 'International Tables Vol C Tables 4.2.6.8 and 6.1.1.4'
S S 0.1246 0.1234 'International Tables Vol C Tables 4.2.6.8 and 6.1.1.4'
Co Co 0.3494 0.9721 'International Tables Vol C Tables 4.2.6.8 and 6.1.1.4'

loop_
_geom_angle_atom_site_label_1
_geom_angle_atom_site_label_2
_geom_angle_atom_site_label_3
_geom_angle
C2 Co1 C1 40.69(9)
C2 Co1 C3 40.11(9)
C1 Co1 C3 71.28(10)
C2 Co1 C4 69.69(9)
C1 Co1 C4 78.83(9)
C3 Co1 C4 38.69(8)
C2 Co1 P2 128.67(7)
C1 Co1 P2 88.24(7)
C3 Co1 P2 137.05(7)
C4 Co1 P2 101.64(6)
C2 Co1 P1 129.93(7)
C1 Co1 P1 167.10(7)
C3 Co1 P1 96.28(7)
C4 Co1 P1 89.33(7)
P2 Co1 P1 99.25(2)
C2 Co1 P3 88.97(6)
C1 Co1 P3 93.68(7)
C3 Co1 P3 116.26(7)
C4 Co1 P3 154.95(6)
P2 Co1 P3 101.99(2)
P1 Co1 P3 95.00(2)
O3 S1 O4 115.85(10)
O3 S1 O2 114.35(11)
O4 S1 O2 114.50(10)
O3 S1 C5 103.54(11)
O4 S1 C5 103.27(11)
O2 S1 C5 102.99(11)
C12 P1 C13 101.19(11)
C12 P1 C11 98.44(11)
C13 P1 C11 100.76(11)
C12 P1 Co1 117.14(8)
C13 P1 Co1 115.18(8)
C11 P1 Co1 120.80(8)
C23 P2 C21 100.61(11)
C23 P2 C22 101.33(11)
C21 P2 C22 99.19(11)
C23 P2 Co1 115.93(8)
C21 P2 Co1 116.58(8)
C22 P2 Co1 119.97(8)
C32 P3 C31 99.80(11)
C32 P3 C33 98.25(11)
C31 P3 C33 102.44(11)
C32 P3 Co1 116.17(8)
C31 P3 Co1 116.45(8)
C33 P3 Co1 120.27(8)
C4 O1 H1 107(2)
C2 C1 Co1 68.19(13)
C2 C1 H1A 120.4(17)
Co1 C1 H1A 106.8(18)
C2 C1 H1B 118.3(18)
Co1 C1 H1B 121.9(18)
H1A C1 H1B 113(2)
C3 C2 C1 116.8(2)
C3 C2 Co1 71.49(13)
C1 C2 Co1 71.12(13)
C3 C2 H2 117.5(15)
C1 C2 H2 125.6(15)
Co1 C2 H2 124.2(15)
C2 C3 C4 117.4(2)
C2 C3 Co1 68.40(12)
C4 C3 Co1 74.77(13)
C2 C3 H3 119.6(16)
C4 C3 H3 122.8(17)
Co1 C3 H3 122.5(17)
O1 C4 C3 116.1(2)
O1 C4 Co1 126.37(15)
C3 C4 Co1 66.54(12)
O1 C4 H4 119.0(16)
C3 C4 H4 118.4(17)
Co1 C4 H4 99.2(16)
F2 C5 F3 108.3(2)
F2 C5 F1 107.41(19)
F3 C5 F1 106.94(18)
F2 C5 S1 111.43(16)
F3 C5 S1 111.29(16)
F1 C5 S1 111.26(17)
P1 C11 H11A 109.5
P1 C11 H11B 109.5
H11A C11 H11B 109.5
P1 C11 H11C 109.5
H11A C11 H11C 109.5
H11B C11 H11C 109.5
P1 C12 H12A 109.5
P1 C12 H12B 109.5
H12A C12 H12B 109.5
P1 C12 H12C 109.5
H12A C12 H12C 109.5
H12B C12 H12C 109.5
P1 C13 H13A 109.5
P1 C13 H13B 109.5
H13A C13 H13B 109.5
P1 C13 H13C 109.5
H13A C13 H13C 109.5
H13B C13 H13C 109.5
P2 C21 H21A 109.5
P2 C21 H21B 109.5
H21A C21 H21B 109.5
P2 C21 H21C 109.5
H21A C21 H21C 109.5
H21B C21 H21C 109.5
P2 C22 H22A 109.5
P2 C22 H22B 109.5
H22A C22 H22B 109.5
P2 C22 H22C 109.5
H22A C22 H22C 109.5
H22B C22 H22C 109.5
P2 C23 H23A 109.5
P2 C23 H23B 109.5
H23A C23 H23B 109.5
P2 C23 H23C 109.5
H23A C23 H23C 109.5
H23B C23 H23C 109.5
P3 C31 H31A 109.5
P3 C31 H31B 109.5
H31A C31 H31B 109.5
P3 C31 H31C 109.5
H31A C31 H31C 109.5
H31B C31 H31C 109.5
P3 C32 H32A 109.5
P3 C32 H32B 109.5
H32A C32 H32B 109.5
P3 C32 H32C 109.5
H32A C32 H32C 109.5
H32B C32 H32C 109.5
P3 C33 H33A 109.5
P3 C33 H33B 109.5
H33A C33 H33B 109.5
P3 C33 H33C 109.5
H33A C33 H33C 109.5
H33B C33 H33C 109.5

loop_
_geom_bond_atom_site_label_1
_geom_bond_atom_site_label_2
_geom_bond_distance
Co1 C2 2.026(2)
Co1 C1 2.065(2)
Co1 C3 2.066(2)
Co1 C4 2.173(2)
Co1 P2 2.1898(6)
Co1 P1 2.2108(7)
Co1 P3 2.2371(6)
S1 O3 1.4381(17)
S1 O4 1.4405(17)
S1 O2 1.4493(17)
S1 C5 1.821(3)
P1 C12 1.825(2)
P1 C13 1.825(2)
P1 C11 1.825(2)
P2 C23 1.820(2)
P2 C21 1.824(2)
P2 C22 1.828(2)
P3 C32 1.824(2)
P3 C31 1.827(2)
P3 C33 1.828(2)
F1 C5 1.340(3)
F2 C5 1.328(3)
F3 C5 1.330(3)
O1 C4 1.380(3)
O1 H1 0.77(3)
C1 C2 1.423(3)
C1 H1A 0.90(2)
C1 H1B 0.90(2)
C2 C3 1.404(3)
C2 H2 1.02(3)
C3 C4 1.408(3)
C3 H3 0.92(3)
C4 H4 0.92(3)
C11 H11A 0.9800
C11 H11B 0.9800
C11 H11C 0.9800
C12 H12A 0.9800
C12 H12B 0.9800
C12 H12C 0.9800
C13 H13A 0.9800
C13 H13B 0.9800
C13 H13C 0.9800
C21 H21A 0.9800
C21 H21B 0.9800
C21 H21C 0.9800
C22 H22A 0.9800
C22 H22B 0.9800
C22 H22C 0.9800
C23 H23A 0.9800
C23 H23B 0.9800
C23 H23C 0.9800
C31 H31A 0.9800
C31 H31B 0.9800
C31 H31C 0.9800
C32 H32A 0.9800
C32 H32B 0.9800
C32 H32C 0.9800
C33 H33A 0.9800
C33 H33B 0.9800
C33 H33C 0.9800

loop_
_geom_torsion_atom_site_label_1
_geom_torsion_atom_site_label_2
_geom_torsion_atom_site_label_3
_geom_torsion_atom_site_label_4
_geom_torsion
C2 Co1 P1 C12 -118.99(12)
C1 Co1 P1 C12 -79.7(3)
C3 Co1 P1 C12 -94.68(11)
C4 Co1 P1 C12 -56.54(11)
P2 Co1 P1 C12 45.14(9)
P3 Co1 P1 C12 148.17(9)
C2 Co1 P1 C13 -0.17(12)
C1 Co1 P1 C13 39.1(3)
C3 Co1 P1 C13 24.14(11)
C4 Co1 P1 C13 62.27(11)
P2 Co1 P1 C13 163.95(9)
P3 Co1 P1 C13 -93.01(9)
C2 Co1 P1 C11 121.18(12)
C1 Co1 P1 C11 160.4(3)
C3 Co1 P1 C11 145.49(11)
C4 Co1 P1 C11 -176.37(11)
P2 Co1 P1 C11 -74.69(9)
P3 Co1 P1 C11 28.34(9)
C2 Co1 P2 C23 73.47(12)
C1 Co1 P2 C23 78.50(12)
C3 Co1 P2 C23 18.78(14)
C4 Co1 P2 C23 0.28(12)
P1 Co1 P2 C23 -90.94(10)
P3 Co1 P2 C23 171.89(9)
C2 Co1 P2 C21 -44.70(12)
C1 Co1 P2 C21 -39.67(11)
C3 Co1 P2 C21 -99.39(13)
C4 Co1 P2 C21 -117.89(11)
P1 Co1 P2 C21 150.88(9)
P3 Co1 P2 C21 53.72(9)
C2 Co1 P2 C22 -164.35(12)
C1 Co1 P2 C22 -159.32(11)
C3 Co1 P2 C22 140.96(13)
C4 Co1 P2 C22 122.46(11)
P1 Co1 P2 C22 31.24(9)
P3 Co1 P2 C22 -65.93(9)
C2 Co1 P3 C32 43.38(12)
C1 Co1 P3 C32 2.94(12)
C3 Co1 P3 C32 73.86(13)
C4 Co1 P3 C32 74.22(18)
P2 Co1 P3 C32 -86.04(10)
P1 Co1 P3 C32 173.39(10)
C2 Co1 P3 C31 -73.77(11)
C1 Co1 P3 C31 -114.21(11)
C3 Co1 P3 C31 -43.29(12)
C4 Co1 P3 C31 -42.93(18)
P2 Co1 P3 C31 156.81(9)
P1 Co1 P3 C31 56.23(9)
C2 Co1 P3 C33 161.54(12)
C1 Co1 P3 C33 121.10(12)
C3 Co1 P3 C33 -167.98(12)
C4 Co1 P3 C33 -167.61(18)
P2 Co1 P3 C33 32.12(10)
P1 Co1 P3 C33 -68.45(10)
C3 Co1 C1 C2 -32.38(13)
C4 Co1 C1 C2 -71.75(13)
P2 Co1 C1 C2 -173.98(12)
P1 Co1 C1 C2 -48.1(4)
P3 Co1 C1 C2 84.12(12)
Co1 C1 C2 C3 56.74(18)
C1 Co1 C2 C3 -128.06(19)
C4 Co1 C2 C3 -31.53(13)
P2 Co1 C2 C3 -120.34(12)
P1 Co1 C2 C3 39.43(15)
P3 Co1 C2 C3 135.08(12)
C3 Co1 C2 C1 128.06(19)
C4 Co1 C2 C1 96.53(14)
P2 Co1 C2 C1 7.72(16)
P1 Co1 C2 C1 167.49(11)
P3 Co1 C2 C1 -96.85(12)
C1 C2 C3 C4 1.9(3)
Co1 C2 C3 C4 58.47(18)
C1 C2 C3 Co1 -56.56(18)
C1 Co1 C3 C2 32.82(13)
C4 Co1 C3 C2 128.3(2)
P2 Co1 C3 C2 98.51(14)
P1 Co1 C3 C2 -150.66(12)
P3 Co1 C3 C2 -51.92(14)
C2 Co1 C3 C4 -128.3(2)
C1 Co1 C3 C4 -95.50(15)
P2 Co1 C3 C4 -29.81(18)
P1 Co1 C3 C4 81.02(13)
P3 Co1 C3 C4 179.76(11)
C2 C3 C4 O1 -175.70(19)
Co1 C3 C4 O1 -120.48(18)
C2 C3 C4 Co1 -55.22(18)
C2 Co1 C4 O1 138.6(2)
C1 Co1 C4 O1 180.0(2)
C3 Co1 C4 O1 106.0(2)
P2 Co1 C4 O1 -94.21(18)
P1 Co1 C4 O1 5.10(18)
P3 Co1 C4 O1 105.5(2)
C2 Co1 C4 C3 32.62(14)
C1 Co1 C4 C3 73.93(15)
P2 Co1 C4 C3 159.77(13)
P1 Co1 C4 C3 -100.92(13)
P3 Co1 C4 C3 -0.5(2)
O3 S1 C5 F2 176.93(17)
O4 S1 C5 F2 -61.91(19)
O2 S1 C5 F2 57.54(19)
O3 S1 C5 F3 -62.07(18)
O4 S1 C5 F3 59.10(18)
O2 S1 C5 F3 178.54(16)
O3 S1 C5 F1 57.08(18)
O4 S1 C5 F1 178.25(15)
O2 S1 C5 F1 -62.31(18)
